data_7150067
loop_
_publ_author_name
'Woodhall, Thomas'
'Williams, Gavin'
'Berry, Alan'
'Nelson, Adam'

_publ_section_title
;
 Synthesis of screening substrates for the directed evolution of sialic
 acid aldolase: towards tailored enzymes for the preparation of
 influenza A sialidase inhibitor analogues.
;
_journal_issue 9
_journal_name_full 'Organic &amp; biomolecular chemistry'
_journal_page_first 1795
_journal_page_last 1800
_journal_paper_doi 10.1039/b501503k
_journal_volume 3
_journal_year 2005
_chemical_absolute_configuration rm
_chemical_formula_moiety 'C19 H33 N O6'
_chemical_formula_sum 'C19 H33 N O6'
_chemical_formula_weight 371.46
_chemical_name_systematic
;
?
;
_space_group_IT_number 19
_symmetry_cell_setting orthorhombic
_symmetry_space_group_name_Hall 'P 2ac 2ab'
_symmetry_space_group_name_H-M 'P 21 21 21'
_atom_sites_solution_hydrogens geom
_atom_sites_solution_primary direct
_atom_sites_solution_secondary difmap
_audit_creation_method SHELXL-97
_cell_angle_alpha 90
_cell_angle_beta 90
_cell_angle_gamma 90
_cell_formula_units_Z 4
_cell_length_a 5.73880(10)
_cell_length_b 9.49090(10)
_cell_length_c 38.2430(8)
_cell_measurement_reflns_used 23058
_cell_measurement_temperature 100(2)
_cell_measurement_theta_max 27.50
_cell_measurement_theta_min 1.00
_cell_volume 2082.96(6)
_computing_cell_refinement 'DENZO-SMN (Otwinowski & Minor, 1996)'
_computing_data_collection COLLECT
_computing_data_reduction
;
DENZO-SMN and COLLECT (Otwinowski & Minor, 1996)
;
_computing_molecular_graphics 'ORTEP-III Version 1.08 (Farrugia, 2005)'
_computing_publication_material 'local program'
_computing_structure_refinement 'SHELXL-97 (Sheldrick, 1997)'
_computing_structure_solution 'SHELXS-97 (Sheldrick, 1997)'
_diffrn_ambient_temperature 150(2)
_diffrn_detector_area_resol_mean 9
_diffrn_measured_fraction_theta_full 0.997
_diffrn_measured_fraction_theta_max 0.997
_diffrn_measurement_device_type
;
Nonius KappaCCD area-detector diffractometer
;
_diffrn_measurement_method
;
phi and omega scans to fill the asymmetric unit
;
_diffrn_radiation_detector 'CCD plate'
_diffrn_radiation_monochromator graphite
_diffrn_radiation_probe x-ray
_diffrn_radiation_source 'fine-focus sealed tube'
_diffrn_radiation_type MoK\a
_diffrn_radiation_wavelength 0.71073
_diffrn_reflns_av_R_equivalents 0.1003
_diffrn_reflns_av_sigmaI/netI 0.0570
_diffrn_reflns_limit_h_max 6
_diffrn_reflns_limit_h_min -7
_diffrn_reflns_limit_k_max 11
_diffrn_reflns_limit_k_min -11
_diffrn_reflns_limit_l_max 47
_diffrn_reflns_limit_l_min -47
_diffrn_reflns_number 16140
_diffrn_reflns_theta_full 26.00
_diffrn_reflns_theta_max 26.00
_diffrn_reflns_theta_min 2.68
_diffrn_standards_decay_% 0
_diffrn_standards_interval_count 0
_diffrn_standards_interval_time 0
_diffrn_standards_number 0
_exptl_absorpt_coefficient_mu 0.087
_exptl_absorpt_correction_type none
_exptl_crystal_colour colourless
_exptl_crystal_density_diffrn 1.185
_exptl_crystal_density_method 'not measured'
_exptl_crystal_description prism
_exptl_crystal_F_000 808
_exptl_crystal_size_max 0.40
_exptl_crystal_size_mid 0.18
_exptl_crystal_size_min 0.10
_refine_diff_density_max 0.247
_refine_diff_density_min -0.299
_refine_diff_density_rms 0.065
_refine_ls_extinction_method none
_refine_ls_goodness_of_fit_ref 1.044
_refine_ls_hydrogen_treatment constr
_refine_ls_matrix_type full
_refine_ls_number_parameters 260
_refine_ls_number_reflns 2404
_refine_ls_number_restraints 82
_refine_ls_restrained_S_all 1.034
_refine_ls_R_factor_all 0.0715
_refine_ls_R_factor_gt 0.0430
_refine_ls_shift/su_max 0.001
_refine_ls_shift/su_mean 0.000
_refine_ls_structure_factor_coef Fsqd
_refine_ls_weighting_details 'calc w=1/[\s^2^(Fo^2^)+(0.0612P)^2^+0.1350P] where P=(Fo^2^+2Fc^2^)/3'
_refine_ls_weighting_scheme calc
_refine_ls_wR_factor_gt 0.0980
_refine_ls_wR_factor_ref 0.1113
_reflns_number_gt 1800
_reflns_number_total 2404
_reflns_threshold_expression >2sigma(I)
_cod_data_source_file b501503k.txt
_cod_data_source_block tw202
_cod_database_code 7150067

loop_
_symmetry_equiv_pos_as_xyz
'x, y, z'
'x+1/2, -y+1/2, -z'
'-x, y+1/2, -z+1/2'
'-x+1/2, -y, z+1/2'

loop_
_atom_site_label
_atom_site_type_symbol
_atom_site_fract_x
_atom_site_fract_y
_atom_site_fract_z
_atom_site_U_iso_or_equiv
_atom_site_adp_type
_atom_site_occupancy
_atom_site_symmetry_multiplicity
_atom_site_calc_flag
_atom_site_refinement_flags
_atom_site_disorder_assembly
_atom_site_disorder_group
C1 C 0.2283(5) 0.6648(3) 0.59953(6) 0.0300(6) Uani 1 1 d . . .
C2 C 0.0756(5) 0.7362(3) 0.57193(7) 0.0313(6) Uani 1 1 d . . .
H2 H -0.0186 0.6637 0.5593 0.038 Uiso 1 1 calc R . .
C3 C -0.0853(5) 0.8556(3) 0.58520(7) 0.0290(6) Uani 1 1 d . . .
H3 H -0.2460 0.8394 0.5759 0.035 Uiso 1 1 calc R . .
C4 C -0.1004(5) 0.8809(3) 0.62433(6) 0.0280(6) Uani 1 1 d . . .
H4 H 0.0582 0.9068 0.6330 0.034 Uiso 1 1 calc R . .
C5 C -0.2663(5) 1.0032(3) 0.63219(6) 0.0310(6) Uani 1 1 d . . .
H5A H -0.2016 1.0904 0.6218 0.037 Uiso 1 1 calc R . .
H5B H -0.4178 0.9843 0.6207 0.037 Uiso 1 1 calc R . .
C6 C -0.3074(5) 1.0278(3) 0.67045(6) 0.0312(6) Uani 1 1 d D C .
C7 C -0.1396(7) 1.1207(3) 0.68849(8) 0.0519(9) Uani 1 1 d DU . .
C9A C -0.0880(13) 1.2539(7) 0.74164(18) 0.0440(18) Uani 0.50 1 d PDU A 1
H9A H -0.1905 1.2960 0.7596 0.053 Uiso 0.50 1 calc PR A 1
H9A' H -0.0390 1.3301 0.7256 0.053 Uiso 0.50 1 calc PR A 1
C9B C 0.0539(13) 1.1617(8) 0.7454(2) 0.0511(19) Uani 0.50 1 d PDU B 2
H9B H 0.1034 1.1052 0.7659 0.061 Uiso 0.50 1 calc PR B 2
H9B' H 0.1945 1.1865 0.7318 0.061 Uiso 0.50 1 calc PR B 2
C10A C 0.1221(15) 1.1942(8) 0.7590(2) 0.0527(15) Uani 0.50 1 d PDU A 1
H10A H 0.2061 1.2694 0.7712 0.063 Uiso 0.50 1 calc PR A 1
H10A' H 0.2241 1.1517 0.7414 0.063 Uiso 0.50 1 calc PR A 1
H10A'' H 0.0743 1.1221 0.7759 0.063 Uiso 0.50 1 calc PR A 1
C10B C -0.0612(15) 1.2889(8) 0.7572(2) 0.0527(15) Uani 0.50 1 d PDU B 2
H10B H 0.0463 1.3441 0.7717 0.063 Uiso 0.50 1 calc PR B 2
H10B' H -0.1990 1.2639 0.7710 0.063 Uiso 0.50 1 calc PR B 2
H10B'' H -0.1088 1.3449 0.7369 0.063 Uiso 0.50 1 calc PR B 2
C11 C 0.3217(5) 0.4662(3) 0.63612(6) 0.0322(6) Uani 1 1 d . . .
H11A H 0.4869 0.4875 0.6309 0.039 Uiso 1 1 calc R . .
H11B H 0.3012 0.3628 0.6345 0.039 Uiso 1 1 calc R . .
C12 C 0.2684(5) 0.5125(3) 0.67310(6) 0.0364(7) Uani 1 1 d . . .
H12A H 0.1084 0.4831 0.6794 0.044 Uiso 1 1 calc R . .
H12B H 0.2762 0.6166 0.6746 0.044 Uiso 1 1 calc R . .
C13 C 0.4408(6) 0.4485(4) 0.69871(8) 0.0537(9) Uani 1 1 d . . .
H13A H 0.4034 0.4799 0.7225 0.064 Uiso 1 1 calc R . .
H13B H 0.5990 0.4787 0.6926 0.064 Uiso 1 1 calc R . .
H13C H 0.4312 0.3455 0.6976 0.064 Uiso 1 1 calc R . .
C21 C -0.0451(4) 0.4629(3) 0.60134(6) 0.0301(6) Uani 1 1 d . . .
H21A H -0.1645 0.5349 0.5960 0.036 Uiso 1 1 calc R . .
H21B H -0.0982 0.4100 0.6222 0.036 Uiso 1 1 calc R . .
C22 C -0.0264(5) 0.3616(3) 0.57056(7) 0.0364(7) Uani 1 1 d . . .
H22A H 0.0448 0.4110 0.5504 0.044 Uiso 1 1 calc R . .
H22B H 0.0764 0.2820 0.5770 0.044 Uiso 1 1 calc R . .
C23 C -0.2637(6) 0.3053(3) 0.56008(7) 0.0431(8) Uani 1 1 d . . .
H23A H -0.2461 0.2402 0.5404 0.052 Uiso 1 1 calc R . .
H23B H -0.3645 0.3839 0.5532 0.052 Uiso 1 1 calc R . .
H23C H -0.3337 0.2556 0.5799 0.052 Uiso 1 1 calc R . .
C32 C 0.1318(5) 0.9363(3) 0.53866(6) 0.0309(6) Uani 1 1 d . . .
C33 C -0.0315(6) 0.9197(3) 0.50766(7) 0.0429(8) Uani 1 1 d . . .
H33A H -0.0973 1.0117 0.5015 0.052 Uiso 1 1 calc R . .
H33B H -0.1577 0.8548 0.5138 0.052 Uiso 1 1 calc R . .
H33C H 0.0553 0.8820 0.4877 0.052 Uiso 1 1 calc R . .
C34 C 0.3270(5) 1.0374(3) 0.53204(7) 0.0439(8) Uani 1 1 d . . .
H34A H 0.2629 1.1293 0.5254 0.053 Uiso 1 1 calc R . .
H34B H 0.4255 1.0015 0.5131 0.053 Uiso 1 1 calc R . .
H34C H 0.4205 1.0477 0.5533 0.053 Uiso 1 1 calc R . .
C60 C -0.4843(5) 0.9718(3) 0.68758(7) 0.0386(7) Uani 1 1 d . . .
H60A H -0.5047 0.9912 0.7118 0.046 Uiso 1 1 calc R C .
H60B H -0.5913 0.9122 0.6757 0.046 Uiso 1 1 calc R . .
N1 N 0.1746(4) 0.5338(2) 0.60963(5) 0.0277(5) Uani 1 1 d . . .
O1 O 0.3999(3) 0.7289(2) 0.61073(5) 0.0389(5) Uani 1 1 d . . .
O2 O 0.2307(4) 0.8041(2) 0.54818(5) 0.0407(5) Uani 1 1 d . . .
O3 O 0.0093(3) 0.97961(18) 0.56906(4) 0.0323(5) Uani 1 1 d . . .
O4 O -0.1708(3) 0.75411(19) 0.64121(4) 0.0313(5) Uani 1 1 d . . .
H4' H -0.3048 0.7316 0.6344 0.047 Uiso 1 1 calc R . .
O7A O 0.026(4) 1.178(2) 0.6744(10) 0.042(3) Uani 0.50 1 d PD C 1
O7B O -0.017(4) 1.207(2) 0.6739(10) 0.042(3) Uani 0.50 1 d PD C 2
O8A O -0.2178(8) 1.1509(4) 0.72230(9) 0.0336(10) Uani 0.50 1 d PDU A 1
O8B O -0.1055(9) 1.0788(5) 0.72372(10) 0.0448(11) Uani 0.50 1 d PDU B 2

loop_
_atom_site_aniso_label
_atom_site_aniso_U_11
_atom_site_aniso_U_22
_atom_site_aniso_U_33
_atom_site_aniso_U_23
_atom_site_aniso_U_13
_atom_site_aniso_U_12
C1 0.0290(16) 0.0306(14) 0.0303(14) -0.0049(11) 0.0038(12) -0.0042(13)
C2 0.0342(15) 0.0296(14) 0.0300(14) -0.0001(12) 0.0010(12) -0.0060(13)
C3 0.0259(15) 0.0308(14) 0.0303(14) 0.0024(11) -0.0003(12) -0.0061(13)
C4 0.0253(14) 0.0285(14) 0.0303(14) 0.0010(11) -0.0006(12) -0.0041(12)
C5 0.0338(15) 0.0315(14) 0.0279(13) 0.0008(11) -0.0024(12) -0.0008(13)
C6 0.0361(16) 0.0271(14) 0.0306(14) 0.0017(11) -0.0002(12) 0.0012(14)
C7 0.067(2) 0.052(2) 0.0364(17) -0.0019(15) 0.0049(17) -0.030(2)
C9A 0.057(4) 0.033(4) 0.041(4) -0.009(3) -0.018(3) -0.004(4)
C9B 0.045(5) 0.056(5) 0.052(5) -0.012(4) 0.000(3) 0.006(4)
C10A 0.061(4) 0.045(3) 0.052(4) 0.000(3) -0.012(3) -0.009(3)
C10B 0.061(4) 0.045(3) 0.052(4) 0.000(3) -0.012(3) -0.009(3)
C11 0.0230(14) 0.0333(15) 0.0403(15) 0.0015(13) -0.0007(12) 0.0018(13)
C12 0.0338(16) 0.0405(16) 0.0349(15) 0.0009(13) -0.0028(13) -0.0003(15)
C13 0.048(2) 0.072(2) 0.0412(17) 0.0037(16) -0.0101(15) 0.000(2)
C21 0.0252(15) 0.0303(14) 0.0347(14) 0.0000(12) 0.0008(11) -0.0057(13)
C22 0.0404(18) 0.0305(15) 0.0384(16) -0.0018(12) 0.0007(14) -0.0034(14)
C23 0.0505(19) 0.0393(17) 0.0397(16) 0.0002(13) -0.0098(15) -0.0091(16)
C32 0.0339(16) 0.0326(15) 0.0261(14) -0.0046(11) 0.0038(12) -0.0019(13)
C33 0.048(2) 0.0470(18) 0.0336(15) 0.0043(13) -0.0018(14) -0.0140(17)
C34 0.0430(19) 0.0532(19) 0.0354(15) 0.0035(15) 0.0027(14) -0.0147(17)
C60 0.0353(16) 0.0477(17) 0.0330(14) -0.0068(14) -0.0018(13) -0.0033(17)
N1 0.0232(12) 0.0288(12) 0.0311(11) 0.0000(10) 0.0003(9) -0.0019(10)
O1 0.0307(11) 0.0397(11) 0.0463(11) 0.0003(9) -0.0033(9) -0.0107(10)
O2 0.0475(13) 0.0380(11) 0.0365(11) 0.0085(9) 0.0165(9) 0.0091(10)
O3 0.0390(11) 0.0288(10) 0.0292(9) -0.0001(8) 0.0071(8) -0.0041(10)
O4 0.0303(11) 0.0336(10) 0.0300(10) 0.0058(8) -0.0006(8) 0.0001(9)
O7A 0.049(6) 0.031(7) 0.0467(15) -0.003(6) 0.004(6) -0.007(5)
O7B 0.049(6) 0.031(7) 0.0467(15) -0.003(6) 0.004(6) -0.007(5)
O8A 0.043(3) 0.027(2) 0.030(2) -0.0035(17) -0.0079(18) 0.004(2)
O8B 0.053(3) 0.046(3) 0.035(2) -0.006(2) -0.004(2) -0.009(3)

loop_
_atom_type_symbol
_atom_type_description
_atom_type_scat_dispersion_real
_atom_type_scat_dispersion_imag
_atom_type_scat_source
C C 0.0033 0.0016 'International Tables Vol C Tables 4.2.6.8 and 6.1.1.4'
H H 0 0 'International Tables Vol C Tables 4.2.6.8 and 6.1.1.4'
N N 0.0061 0.0033 'International Tables Vol C Tables 4.2.6.8 and 6.1.1.4'
O O 0.0106 0.006 'International Tables Vol C Tables 4.2.6.8 and 6.1.1.4'

loop_
_geom_angle_atom_site_label_1
_geom_angle_atom_site_label_2
_geom_angle_atom_site_label_3
_geom_angle
_geom_angle_site_symmetry_1
_geom_angle_site_symmetry_3
_geom_angle_publ_flag
O1 C1 N1 122.7(3) . . ?
O1 C1 C2 118.6(2) . . ?
N1 C1 C2 118.6(2) . . ?
O2 C2 C1 106.4(2) . . ?
O2 C2 C3 104.5(2) . . ?
C1 C2 C3 116.1(2) . . ?
O2 C2 H2 109.9 . . ?
C1 C2 H2 109.9 . . ?
C3 C2 H2 109.9 . . ?
O3 C3 C4 108.4(2) . . ?
O3 C3 C2 103.5(2) . . ?
C4 C3 C2 118.2(2) . . ?
O3 C3 H3 108.8 . . ?
C4 C3 H3 108.8 . . ?
C2 C3 H3 108.8 . . ?
O4 C4 C3 109.2(2) . . ?
O4 C4 C5 112.1(2) . . ?
C3 C4 C5 110.4(2) . . ?
O4 C4 H4 108.3 . . ?
C3 C4 H4 108.3 . . ?
C5 C4 H4 108.3 . . ?
C6 C5 C4 114.0(2) . . ?
C6 C5 H5A 108.8 . . ?
C4 C5 H5A 108.8 . . ?
C6 C5 H5B 108.8 . . ?
C4 C5 H5B 108.8 . . ?
H5A C5 H5B 107.6 . . ?
C60 C6 C7 120.7(3) . . ?
C60 C6 C5 122.8(3) . . ?
C7 C6 C5 116.5(2) . . ?
O7B C7 O7A 17.7(18) . . ?
O7B C7 O8A 118.2(18) . . ?
O7A C7 O8A 124.6(19) . . ?
O7B C7 O8B 123(2) . . ?
O7A C7 O8B 115.9(19) . . ?
O8A C7 O8B 39.1(2) . . ?
O7B C7 C6 124(2) . . ?
O7A C7 C6 125(2) . . ?
O8A C7 C6 110.2(3) . . ?
O8B C7 C6 111.5(3) . . ?
O8A C9A C10A 113.0(6) . . ?
O8A C9A H9A 109.0 . . ?
C10A C9A H9A 109.0 . . ?
O8A C9A H9A 109.0 . . ?
C10A C9A H9A 109.0 . . ?
H9A C9A H9A 107.8 . . ?
C10B C9B O8B 109.8(6) . . ?
C10B C9B H9B 109.7 . . ?
O8B C9B H9B 109.7 . . ?
C10B C9B H9B 109.7 . . ?
O8B C9B H9B 109.7 . . ?
H9B C9B H9B 108.2 . . ?
C9A C10A H10A 109.5 . . ?
C9A C10A H10A 109.5 . . ?
H10A C10A H10A 109.5 . . ?
C9A C10A H10A 109.5 . . ?
H10A C10A H10A 109.5 . . ?
H10A C10A H10A 109.5 . . ?
C9B C10B H10B 109.5 . . ?
C9B C10B H10B 109.5 . . ?
H10B C10B H10B 109.5 . . ?
C9B C10B H10B 109.5 . . ?
H10B C10B H10B 109.5 . . ?
H10B C10B H10B 109.5 . . ?
N1 C11 C12 113.7(2) . . ?
N1 C11 H11A 108.8 . . ?
C12 C11 H11A 108.8 . . ?
N1 C11 H11B 108.8 . . ?
C12 C11 H11B 108.8 . . ?
H11A C11 H11B 107.7 . . ?
C11 C12 C13 110.8(2) . . ?
C11 C12 H12A 109.5 . . ?
C13 C12 H12A 109.5 . . ?
C11 C12 H12B 109.5 . . ?
C13 C12 H12B 109.5 . . ?
H12A C12 H12B 108.1 . . ?
C12 C13 H13A 109.5 . . ?
C12 C13 H13B 109.5 . . ?
H13A C13 H13B 109.5 . . ?
C12 C13 H13C 109.5 . . ?
H13A C13 H13C 109.5 . . ?
H13B C13 H13C 109.5 . . ?
N1 C21 C22 113.4(2) . . ?
N1 C21 H21A 108.9 . . ?
C22 C21 H21A 108.9 . . ?
N1 C21 H21B 108.9 . . ?
C22 C21 H21B 108.9 . . ?
H21A C21 H21B 107.7 . . ?
C23 C22 C21 111.3(2) . . ?
C23 C22 H22A 109.4 . . ?
C21 C22 H22A 109.4 . . ?
C23 C22 H22B 109.4 . . ?
C21 C22 H22B 109.4 . . ?
H22A C22 H22B 108.0 . . ?
C22 C23 H23A 109.5 . . ?
C22 C23 H23B 109.5 . . ?
H23A C23 H23B 109.5 . . ?
C22 C23 H23C 109.5 . . ?
H23A C23 H23C 109.5 . . ?
H23B C23 H23C 109.5 . . ?
O3 C32 O2 104.07(19) . . ?
O3 C32 C34 108.9(2) . . ?
O2 C32 C34 108.0(2) . . ?
O3 C32 C33 111.3(2) . . ?
O2 C32 C33 110.7(2) . . ?
C34 C32 C33 113.3(2) . . ?
C32 C33 H33A 109.5 . . ?
C32 C33 H33B 109.5 . . ?
H33A C33 H33B 109.5 . . ?
C32 C33 H33C 109.5 . . ?
H33A C33 H33C 109.5 . . ?
H33B C33 H33C 109.5 . . ?
C32 C34 H34A 109.5 . . ?
C32 C34 H34B 109.5 . . ?
H34A C34 H34B 109.5 . . ?
C32 C34 H34C 109.5 . . ?
H34A C34 H34C 109.5 . . ?
H34B C34 H34C 109.5 . . ?
C6 C60 H60A 120.0 . . ?
C6 C60 H60B 120.0 . . ?
H60A C60 H60B 120.0 . . ?
C1 N1 C21 124.2(2) . . ?
C1 N1 C11 118.3(2) . . ?
C21 N1 C11 116.4(2) . . ?
C32 O2 C2 108.2(2) . . ?
C32 O3 C3 107.59(18) . . ?
C4 O4 H4 109.5 . . ?
C7 O8A C9A 116.7(5) . . ?
C7 O8B C9B 118.3(5) . . ?

loop_
_geom_bond_atom_site_label_1
_geom_bond_atom_site_label_2
_geom_bond_distance
_geom_bond_site_symmetry_2
_geom_bond_publ_flag
C1 O1 1.234(3) . ?
C1 N1 1.339(3) . ?
C1 C2 1.529(4) . ?
C2 O2 1.426(3) . ?
C2 C3 1.548(4) . ?
C2 H2 1.0000 . ?
C3 O3 1.435(3) . ?
C3 C4 1.518(3) . ?
C3 H3 1.0000 . ?
C4 O4 1.424(3) . ?
C4 C5 1.531(4) . ?
C4 H4 1.0000 . ?
C5 C6 1.501(3) . ?
C5 H5A 0.9900 . ?
C5 H5B 0.9900 . ?
C6 C60 1.320(4) . ?
C6 C7 1.477(4) . ?
C7 O7B 1.215(11) . ?
C7 O7A 1.219(12) . ?
C7 O8A 1.398(5) . ?
C7 O8B 1.418(5) . ?
C9A O8A 1.434(7) . ?
C9A C10A 1.488(9) . ?
C9A H9A 0.9900 . ?
C9A H9A 0.9900 . ?
C9B C10B 1.448(9) . ?
C9B O8B 1.465(8) . ?
C9B H9B 0.9900 . ?
C9B H9B 0.9900 . ?
C10A H10A 0.9800 . ?
C10A H10A 0.9800 . ?
C10A H10A 0.9800 . ?
C10B H10B 0.9800 . ?
C10B H10B 0.9800 . ?
C10B H10B 0.9800 . ?
C11 N1 1.466(3) . ?
C11 C12 1.512(3) . ?
C11 H11A 0.9900 . ?
C11 H11B 0.9900 . ?
C12 C13 1.519(4) . ?
C12 H12A 0.9900 . ?
C12 H12B 0.9900 . ?
C13 H13A 0.9800 . ?
C13 H13B 0.9800 . ?
C13 H13C 0.9800 . ?
C21 N1 1.464(3) . ?
C21 C22 1.523(3) . ?
C21 H21A 0.9900 . ?
C21 H21B 0.9900 . ?
C22 C23 1.517(4) . ?
C22 H22A 0.9900 . ?
C22 H22B 0.9900 . ?
C23 H23A 0.9800 . ?
C23 H23B 0.9800 . ?
C23 H23C 0.9800 . ?
C32 O3 1.419(3) . ?
C32 O2 1.425(3) . ?
C32 C34 1.497(4) . ?
C32 C33 1.519(4) . ?
C33 H33A 0.9800 . ?
C33 H33B 0.9800 . ?
C33 H33C 0.9800 . ?
C34 H34A 0.9800 . ?
C34 H34B 0.9800 . ?
C34 H34C 0.9800 . ?
C60 H60A 0.9500 . ?
C60 H60B 0.9500 . ?
O4 H4 0.8400 . ?
